data_7221664
loop_
_publ_author_name
'Sun, Qingyan'
'Yan, Pengfei'
'Niu, Wanying'
'chu, wenyi'
'Yao, Xu'
'An, Guanghui'
'Li, Guangming'

_publ_section_title
;
 NIR luminescence of a series of benzoyltrifluoroacetone erbium complexes
;
_journal_name_full 'RSC Adv.'
_journal_paper_doi 10.1039/C5RA12954K
_journal_year 2015
_chemical_formula_moiety 'C30 H22 Er F9 O8'
_chemical_formula_sum 'C30 H22 Er F9 O8'
_chemical_formula_weight 848.74
_chemical_name_systematic
;
 ?
;
_space_group_IT_number 19
_symmetry_cell_setting orthorhombic
_symmetry_space_group_name_Hall 'P 2ac 2ab'
_symmetry_space_group_name_H-M 'P 21 21 21'
_atom_sites_solution_hydrogens geom
_atom_sites_solution_primary direct
_atom_sites_solution_secondary difmap
_audit_creation_method SHELXL-97
_audit_update_record
;
2015-07-20 deposited with the CCDC.
2015-07-27 downloaded from the CCDC.
;
_cell_angle_alpha 90.000(5)
_cell_angle_beta 90.000(5)
_cell_angle_gamma 90.000(5)
_cell_formula_units_Z 4
_cell_length_a 10.697(5)
_cell_length_b 13.011(5)
_cell_length_c 22.764(5)
_cell_measurement_temperature 293(2)
_cell_volume 3168(2)
_computing_cell_refinement 'Bruker FRAMBO'
_computing_data_collection 'Bruker FRAMBO'
_computing_data_reduction 'Bruker SHELXTL'
_computing_molecular_graphics 'Bruker SHELXTL'
_computing_publication_material 'Bruker SHELXTL'
_computing_structure_refinement 'SHELXL-97 (Sheldrick, 1997)'
_computing_structure_solution 'Bruker SHELXTL'
_diffrn_ambient_temperature 293(2)
_diffrn_measured_fraction_theta_full 0.997
_diffrn_measured_fraction_theta_max 0.997
_diffrn_measurement_device_type 'multiwire proportional'
_diffrn_measurement_method 'phi and omega scans'
_diffrn_radiation_monochromator graphite
_diffrn_radiation_source 'fine-focus sealed tube'
_diffrn_radiation_type MoK\a
_diffrn_radiation_wavelength 0.71069
_diffrn_reflns_av_R_equivalents 0.0180
_diffrn_reflns_av_sigmaI/netI 0.0324
_diffrn_reflns_limit_h_max 12
_diffrn_reflns_limit_h_min -11
_diffrn_reflns_limit_k_max 15
_diffrn_reflns_limit_k_min -7
_diffrn_reflns_limit_l_max 13
_diffrn_reflns_limit_l_min -27
_diffrn_reflns_number 7177
_diffrn_reflns_theta_full 25.00
_diffrn_reflns_theta_max 25.00
_diffrn_reflns_theta_min 3.26
_exptl_absorpt_coefficient_mu 2.750
_exptl_absorpt_correction_T_max 0.699
_exptl_absorpt_correction_T_min 0.505
_exptl_absorpt_correction_type multi-scan
_exptl_absorpt_process_details sadabs(Sheldrick,1996)
_exptl_crystal_colour pink
_exptl_crystal_density_diffrn 1.780
_exptl_crystal_density_method 'not measured'
_exptl_crystal_description strip
_exptl_crystal_F_000 1660
_exptl_crystal_size_max 0.3
_exptl_crystal_size_mid 0.21
_exptl_crystal_size_min 0.13
_refine_diff_density_max 0.738
_refine_diff_density_min -0.638
_refine_diff_density_rms 0.081
_refine_ls_abs_structure_details 'Flack H D (1983), Acta Cryst. A39, 876-881'
_refine_ls_abs_structure_Flack -0.018(9)
_refine_ls_extinction_method none
_refine_ls_goodness_of_fit_ref 1.055
_refine_ls_hydrogen_treatment constr
_refine_ls_matrix_type full
_refine_ls_number_parameters 433
_refine_ls_number_reflns 4771
_refine_ls_number_restraints 0
_refine_ls_restrained_S_all 1.055
_refine_ls_R_factor_all 0.0270
_refine_ls_R_factor_gt 0.0244
_refine_ls_shift/su_max 0.001
_refine_ls_shift/su_mean 0.000
_refine_ls_structure_factor_coef Fsqd
_refine_ls_weighting_details 'calc w=1/[\s^2^(Fo^2^)+(0.0221P)^2^+4.3847P] where P=(Fo^2^+2Fc^2^)/3'
_refine_ls_weighting_scheme calc
_refine_ls_wR_factor_gt 0.0545
_refine_ls_wR_factor_ref 0.0558
_reflns_number_gt 4576
_reflns_number_total 5578
_reflns_threshold_expression >2sigma(I)
_cod_data_source_file c5ra12954k2.cif
_cod_data_source_block 123
_cod_database_code 7221664

loop_
_symmetry_equiv_pos_as_xyz
'x, y, z'
'-x+1/2, -y, z+1/2'
'x+1/2, -y+1/2, -z'
'-x, y+1/2, -z+1/2'

loop_
_atom_site_label
_atom_site_type_symbol
_atom_site_fract_x
_atom_site_fract_y
_atom_site_fract_z
_atom_site_U_iso_or_equiv
_atom_site_adp_type
_atom_site_occupancy
_atom_site_symmetry_multiplicity
_atom_site_calc_flag
_atom_site_refinement_flags
C1 C 1.1610(6) 0.0083(5) 0.6097(3) 0.0365(15) Uani 1 1 d .
C2 C 1.0312(5) 0.0548(4) 0.5963(3) 0.0255(12) Uani 1 1 d .
C3 C 0.9370(5) 0.0411(4) 0.6362(3) 0.0310(13) Uani 1 1 d .
H3 H 0.9529 0.0032 0.6700 0.037 Uiso 1 1 calc R
C4 C 0.8158(5) 0.0830(4) 0.6277(2) 0.0228(12) Uani 1 1 d .
C5 C 0.7242(5) 0.0838(4) 0.6769(2) 0.0240(12) Uani 1 1 d .
C6 C 0.5977(5) 0.0976(4) 0.6641(3) 0.0275(13) Uani 1 1 d .
H6 H 0.5718 0.1031 0.6252 0.033 Uiso 1 1 calc R
C7 C 0.5108(6) 0.1028(4) 0.7089(3) 0.0336(14) Uani 1 1 d .
H7 H 0.4265 0.1112 0.7002 0.040 Uiso 1 1 calc R
C8 C 0.5495(6) 0.0956(5) 0.7668(3) 0.0420(17) Uani 1 1 d .
H8 H 0.4913 0.0986 0.7971 0.050 Uiso 1 1 calc R
C9 C 0.6738(6) 0.0840(5) 0.7793(3) 0.0424(17) Uani 1 1 d .
H9 H 0.6996 0.0813 0.8183 0.051 Uiso 1 1 calc R
C10 C 0.7617(6) 0.0762(4) 0.7351(2) 0.0308(14) Uani 1 1 d .
H10 H 0.8455 0.0658 0.7442 0.037 Uiso 1 1 calc R
C11 C 0.5036(5) -0.0566(5) 0.4453(3) 0.0336(14) Uani 1 1 d .
C12 C 0.6448(5) -0.0351(4) 0.4546(2) 0.0218(10) Uani 1 1 d .
C13 C 0.8574(5) -0.0992(3) 0.4455(2) 0.0234(10) Uani 1 1 d .
C14 C 0.9442(5) -0.1835(4) 0.4293(2) 0.0241(12) Uani 1 1 d .
C15 C 1.0686(5) -0.1760(4) 0.4469(3) 0.0293(13) Uani 1 1 d .
H15 H 1.0950 -0.1188 0.4680 0.035 Uiso 1 1 calc R
C16 C 0.9084(6) -0.2684(4) 0.3956(3) 0.0358(14) Uani 1 1 d .
H16 H 0.8261 -0.2741 0.3827 0.043 Uiso 1 1 calc R
C17 C 0.9929(6) -0.3433(5) 0.3814(3) 0.0471(17) Uani 1 1 d .
H17 H 0.9677 -0.3992 0.3589 0.057 Uiso 1 1 calc R
C18 C 1.1586(5) 0.1091(4) 0.3439(2) 0.0312(13) Uani 1 1 d .
C19 C 1.0304(4) 0.1413(4) 0.3666(2) 0.0239(11) Uani 1 1 d .
C20 C 0.9337(5) 0.1512(4) 0.3266(2) 0.0253(11) Uani 1 1 d .
H20 H 0.9495 0.1387 0.2871 0.030 Uiso 1 1 calc R
C21 C 0.8113(5) 0.1799(4) 0.3442(2) 0.0212(11) Uani 1 1 d .
C22 C 0.6499(6) 0.2473(6) 0.2012(3) 0.0513(18) Uani 1 1 d .
H22 H 0.6705 0.2670 0.1632 0.062 Uiso 1 1 calc R
C23 C 0.7427(5) 0.2255(5) 0.2407(3) 0.0406(16) Uani 1 1 d .
H23 H 0.8257 0.2271 0.2287 0.049 Uiso 1 1 calc R
C24 C 0.7140(5) 0.2010(4) 0.2986(2) 0.0225(12) Uani 1 1 d .
C25 C 0.5891(5) 0.1980(5) 0.3158(3) 0.0331(14) Uani 1 1 d .
H25 H 0.5684 0.1838 0.3546 0.040 Uiso 1 1 calc R
C26 C 0.4952(6) 0.2166(6) 0.2745(3) 0.0434(17) Uani 1 1 d .
H26 H 0.4117 0.2129 0.2857 0.052 Uiso 1 1 calc R
C27 C 0.5255(6) 0.2400(6) 0.2178(3) 0.0455(18) Uani 1 1 d .
H27 H 0.4627 0.2511 0.1902 0.055 Uiso 1 1 calc R
C28 C 1.1531(6) -0.2523(4) 0.4334(3) 0.0381(14) Uani 1 1 d .
H28 H 1.2352 -0.2473 0.4464 0.046 Uiso 1 1 calc R
C29 C 1.1160(6) -0.3366(4) 0.4003(3) 0.0449(17) Uani 1 1 d .
H29 H 1.1730 -0.3880 0.3910 0.054 Uiso 1 1 calc R
C39 C 0.7266(5) -0.1101(4) 0.4387(2) 0.0253(12) Uani 1 1 d .
H39 H 0.6955 -0.1707 0.4228 0.030 Uiso 1 1 calc R
O1 O 0.7082(3) 0.2769(2) 0.50297(14) 0.0223(8) Uani 1 1 d .
H101 H 0.7023 0.2163 0.4894 0.027 Uiso 1 1 d R
H102 H 0.6921 0.2743 0.5395 0.027 Uiso 1 1 d R
O2 O 0.9525(3) 0.3096(2) 0.5077(2) 0.0344(10) Uani 1 1 d .
H103 H 0.9787 0.2910 0.5414 0.041 Uiso 1 1 d R
H104 H 0.9738 0.2637 0.4832 0.041 Uiso 1 1 d R
O3 O 1.0274(3) 0.1571(3) 0.42188(15) 0.0235(8) Uani 1 1 d .
O4 O 0.7799(3) 0.1891(3) 0.39692(16) 0.0266(8) Uani 1 1 d .
O5 O 1.0293(3) 0.1057(3) 0.54810(16) 0.0242(8) Uani 1 1 d .
O6 O 0.7819(3) 0.1216(3) 0.57961(15) 0.0241(8) Uani 1 1 d .
O7 O 0.9056(3) -0.0182(3) 0.46538(18) 0.0319(9) Uani 1 1 d .
O8 O 0.6656(3) 0.0546(2) 0.47433(14) 0.0227(8) Uani 1 1 d .
Er1 Er 0.859013(18) 0.145684(16) 0.487088(10) 0.01652(6) Uani 1 1 d .
F1 F 1.1720(3) 0.1171(4) 0.28627(15) 0.0565(12) Uani 1 1 d .
F2 F 1.2504(3) 0.1639(3) 0.36849(15) 0.0367(8) Uani 1 1 d .
F3 F 1.1809(3) 0.0113(3) 0.35746(19) 0.0505(11) Uani 1 1 d .
F4 F 1.2515(3) 0.0711(4) 0.5994(3) 0.0795(16) Uani 1 1 d .
F5 F 1.1800(4) -0.0718(4) 0.5763(3) 0.110(2) Uani 1 1 d .
F6 F 1.1738(4) -0.0237(5) 0.6635(2) 0.097(2) Uani 1 1 d .
F7 F 0.4586(3) 0.0013(3) 0.4018(2) 0.0612(12) Uani 1 1 d .
F8 F 0.4796(3) -0.1545(3) 0.43191(19) 0.0550(11) Uani 1 1 d .
F9 F 0.4367(3) -0.0337(3) 0.49219(19) 0.0506(10) Uani 1 1 d .

loop_
_atom_site_aniso_label
_atom_site_aniso_U_11
_atom_site_aniso_U_22
_atom_site_aniso_U_33
_atom_site_aniso_U_23
_atom_site_aniso_U_13
_atom_site_aniso_U_12
C1 0.029(3) 0.043(3) 0.037(3) 0.009(3) -0.009(3) 0.007(3)
C2 0.023(3) 0.028(3) 0.026(3) 0.000(3) -0.007(3) -0.004(2)
C3 0.034(3) 0.036(3) 0.024(3) 0.009(3) 0.003(3) 0.001(3)
C4 0.027(3) 0.021(3) 0.020(3) -0.001(2) 0.000(2) -0.009(2)
C5 0.034(3) 0.015(2) 0.024(3) 0.001(2) 0.004(3) -0.004(2)
C6 0.034(3) 0.020(2) 0.028(3) 0.001(2) 0.003(3) -0.002(2)
C7 0.037(3) 0.028(3) 0.036(3) 0.002(3) 0.012(3) -0.005(3)
C8 0.048(4) 0.037(3) 0.041(4) 0.001(3) 0.027(3) -0.011(3)
C9 0.061(5) 0.044(4) 0.022(3) 0.000(3) 0.002(3) -0.002(3)
C10 0.034(3) 0.036(3) 0.022(3) 0.006(3) 0.000(3) -0.008(3)
C11 0.023(3) 0.032(3) 0.045(4) -0.013(3) -0.004(3) 0.001(3)
C12 0.022(2) 0.025(2) 0.019(2) 0.002(2) -0.001(3) -0.009(2)
C13 0.027(2) 0.018(2) 0.026(3) 0.000(2) 0.006(3) 0.001(3)
C14 0.027(3) 0.020(2) 0.025(3) 0.001(2) 0.007(2) -0.001(2)
C15 0.028(3) 0.024(3) 0.036(3) 0.000(2) 0.005(3) 0.005(2)
C16 0.034(3) 0.022(3) 0.051(4) -0.008(3) 0.005(3) -0.004(3)
C17 0.047(4) 0.021(3) 0.072(5) -0.012(3) 0.013(4) 0.000(3)
C18 0.026(3) 0.039(3) 0.028(3) -0.008(2) 0.005(3) -0.003(3)
C19 0.020(2) 0.019(2) 0.033(3) -0.006(3) 0.003(2) -0.003(2)
C20 0.027(3) 0.033(3) 0.016(2) -0.005(3) 0.003(2) -0.004(3)
C21 0.023(2) 0.021(2) 0.020(3) -0.005(2) -0.001(2) -0.006(2)
C22 0.037(3) 0.099(6) 0.018(3) 0.006(3) 0.004(3) 0.013(4)
C23 0.023(3) 0.073(5) 0.026(3) 0.002(3) 0.004(3) 0.002(3)
C24 0.025(3) 0.022(3) 0.020(3) -0.004(2) -0.002(2) 0.002(2)
C25 0.025(3) 0.046(3) 0.029(3) 0.004(3) 0.000(3) 0.000(3)
C26 0.025(3) 0.072(5) 0.033(4) 0.011(3) -0.001(3) 0.006(3)
C27 0.032(3) 0.074(5) 0.031(4) 0.003(4) -0.012(3) 0.006(4)
C28 0.034(3) 0.035(3) 0.045(3) 0.005(3) 0.007(3) 0.009(3)
C29 0.040(4) 0.029(3) 0.066(4) -0.001(3) 0.019(3) 0.010(3)
C39 0.024(3) 0.023(2) 0.029(3) -0.006(2) 0.000(3) -0.002(2)
O1 0.0240(16) 0.0261(16) 0.017(2) -0.0068(14) 0.0010(15) 0.0022(14)
O2 0.0225(16) 0.0192(15) 0.061(3) -0.014(2) 0.001(2) 0.0039(14)
O3 0.0183(16) 0.031(2) 0.0215(19) -0.0045(18) 0.0011(15) 0.0003(17)
O4 0.0198(18) 0.040(2) 0.020(2) -0.0010(17) 0.0015(16) 0.0037(17)
O5 0.0162(16) 0.0335(19) 0.023(2) 0.0070(17) -0.0003(16) 0.0003(15)
O6 0.0197(17) 0.034(2) 0.0188(19) 0.0007(16) 0.0013(15) 0.0021(16)
O7 0.0174(16) 0.0239(18) 0.055(3) -0.0130(18) -0.0023(18) 0.0008(15)
O8 0.0170(17) 0.0226(16) 0.028(2) -0.0055(15) 0.0014(15) -0.0034(14)
Er1 0.01256(9) 0.01823(9) 0.01879(10) -0.00323(10) 0.00019(10) 0.00047(10)
F1 0.0281(18) 0.112(4) 0.0296(19) -0.015(2) 0.0091(15) 0.010(2)
F2 0.0199(15) 0.046(2) 0.044(2) -0.0135(18) 0.0015(15) -0.0071(15)
F3 0.032(2) 0.040(2) 0.079(3) -0.006(2) 0.006(2) 0.0094(16)
F4 0.0246(19) 0.085(3) 0.129(5) 0.045(3) -0.013(3) -0.001(2)
F5 0.079(3) 0.104(4) 0.149(5) -0.059(4) -0.054(4) 0.064(3)
F6 0.043(3) 0.182(6) 0.067(3) 0.067(4) 0.002(2) 0.041(3)
F7 0.033(2) 0.076(3) 0.075(3) 0.018(3) -0.030(2) -0.009(2)
F8 0.0285(17) 0.0320(19) 0.104(3) -0.026(2) -0.0077(19) -0.0083(17)
F9 0.0264(16) 0.054(2) 0.071(3) -0.010(2) 0.017(2) -0.0092(15)

loop_
_atom_type_symbol
_atom_type_description
_atom_type_scat_dispersion_real
_atom_type_scat_dispersion_imag
_atom_type_scat_source
C C 0.0033 0.0016 'International Tables Vol C Tables 4.2.6.8 and 6.1.1.4'
H H 0.0000 0.0000 'International Tables Vol C Tables 4.2.6.8 and 6.1.1.4'
O O 0.0106 0.0060 'International Tables Vol C Tables 4.2.6.8 and 6.1.1.4'
Er Er -0.2586 4.9576 'International Tables Vol C Tables 4.2.6.8 and 6.1.1.4'
F F 0.0171 0.0103 'International Tables Vol C Tables 4.2.6.8 and 6.1.1.4'

loop_
_geom_angle_atom_site_label_1
_geom_angle_atom_site_label_2
_geom_angle_atom_site_label_3
_geom_angle
F4 C1 F6 107.2(6)
F4 C1 F5 106.4(6)
F6 C1 F5 106.0(6)
F4 C1 C2 113.0(5)
F6 C1 C2 114.0(5)
F5 C1 C2 109.7(5)
O5 C2 C3 128.7(5)
O5 C2 C1 112.7(5)
C3 C2 C1 118.6(5)
C2 C3 C4 122.1(5)
O6 C4 C3 122.4(5)
O6 C4 C5 117.6(5)
C3 C4 C5 120.0(5)
C10 C5 C6 119.3(5)
C10 C5 C4 121.8(5)
C6 C5 C4 118.8(5)
C7 C6 C5 120.2(6)
C6 C7 C8 119.9(6)
C9 C8 C7 119.7(6)
C8 C9 C10 121.2(6)
C9 C10 C5 119.6(6)
F9 C11 F7 106.1(5)
F9 C11 F8 107.2(5)
F7 C11 F8 107.4(5)
F9 C11 C12 112.2(5)
F7 C11 C12 110.5(5)
F8 C11 C12 113.0(4)
O8 C12 C39 129.8(5)
O8 C12 C11 112.6(5)
C39 C12 C11 117.5(4)
O7 C13 C39 122.0(5)
O7 C13 C14 116.9(5)
C39 C13 C14 121.2(4)
C15 C14 C16 118.3(5)
C15 C14 C13 118.4(5)
C16 C14 C13 123.3(5)
C28 C15 C14 120.9(5)
C17 C16 C14 120.7(6)
C16 C17 C29 120.6(6)
F1 C18 F3 106.6(5)
F1 C18 F2 107.1(4)
F3 C18 F2 106.3(5)
F1 C18 C19 114.4(5)
F3 C18 C19 110.2(5)
F2 C18 C19 111.9(4)
O3 C19 C20 128.0(5)
O3 C19 C18 113.7(4)
C20 C19 C18 118.3(5)
C19 C20 C21 122.0(4)
O4 C21 C20 122.8(5)
O4 C21 C24 117.4(5)
C20 C21 C24 119.8(5)
C23 C22 C27 120.3(6)
C22 C23 C24 120.7(5)
C25 C24 C23 118.9(5)
C25 C24 C21 118.0(5)
C23 C24 C21 123.1(5)
C24 C25 C26 119.9(6)
C27 C26 C25 120.2(6)
C26 C27 C22 119.9(6)
C15 C28 C29 120.2(6)
C28 C29 C17 119.2(6)
C12 C39 C13 122.4(5)
C19 O3 Er1 129.4(3)
C21 O4 Er1 137.4(3)
C2 O5 Er1 129.2(3)
C4 O6 Er1 138.9(3)
C13 O7 Er1 141.6(3)
C12 O8 Er1 130.3(3)
O7 Er1 O6 98.78(14)
O7 Er1 O4 96.85(14)
O6 Er1 O4 136.62(12)
O7 Er1 O3 75.52(13)
O6 Er1 O3 150.72(12)
O4 Er1 O3 72.56(12)
O7 Er1 O5 75.38(13)
O6 Er1 O5 72.80(12)
O4 Er1 O5 150.56(12)
O3 Er1 O5 78.00(12)
O7 Er1 O1 150.07(11)
O6 Er1 O1 73.35(12)
O4 Er1 O1 73.04(12)
O3 Er1 O1 124.99(12)
O5 Er1 O1 126.55(12)
O7 Er1 O8 72.29(11)
O6 Er1 O8 74.50(12)
O4 Er1 O8 72.25(12)
O3 Er1 O8 128.17(11)
O5 Er1 O8 129.06(12)
O1 Er1 O8 77.79(11)
O7 Er1 O2 142.58(11)
O6 Er1 O2 95.27(14)
O4 Er1 O2 96.31(14)
O3 Er1 O2 75.35(13)
O5 Er1 O2 76.01(13)
O1 Er1 O2 67.33(11)
O8 Er1 O2 145.12(10)

loop_
_geom_bond_atom_site_label_1
_geom_bond_atom_site_label_2
_geom_bond_distance
C1 F4 1.288(7)
C1 F6 1.300(7)
C1 F5 1.306(8)
C1 C2 1.545(8)
C2 O5 1.281(7)
C2 C3 1.369(8)
C3 C4 1.420(7)
C4 O6 1.257(6)
C4 C5 1.489(7)
C5 C10 1.386(8)
C5 C6 1.396(8)
C6 C7 1.383(8)
C7 C8 1.384(9)
C8 C9 1.368(9)
C9 C10 1.382(8)
C11 F9 1.319(7)
C11 F7 1.334(7)
C11 F8 1.335(7)
C11 C12 1.551(7)
C12 O8 1.271(5)
C12 C39 1.358(7)
C13 O7 1.256(6)
C13 C39 1.415(7)
C13 C14 1.484(7)
C14 C15 1.393(7)
C14 C16 1.399(7)
C15 C28 1.376(7)
C16 C17 1.368(8)
C17 C29 1.388(8)
C18 F1 1.324(6)
C18 F3 1.331(7)
C18 F2 1.337(6)
C18 C19 1.524(7)
C19 O3 1.275(6)
C19 C20 1.383(7)
C20 C21 1.419(7)
C21 O4 1.253(6)
C21 C24 1.494(7)
C22 C23 1.368(8)
C22 C27 1.387(9)
C23 C24 1.391(8)
C24 C25 1.391(7)
C25 C26 1.396(8)
C26 C27 1.367(8)
C28 C29 1.388(8)
O1 Er1 2.377(3)
O2 Er1 2.402(3)
O3 Er1 2.339(3)
O4 Er1 2.291(4)
O5 Er1 2.349(3)
O6 Er1 2.284(3)
O7 Er1 2.245(3)
O8 Er1 2.402(3)
